data_4510230
loop_
_publ_author_name
'Durga Prasad, Karothu'
'Venkataramaiah, N.'
'Guru Row, Tayur N.'

_publ_section_title
;
 1,9-Pyrazoloanthrone as a Colorimetric and &#x201C;Turn-On&#x201D;
 Fluorometric Chemosensor: Structural Implications
;
_journal_issue 5
_journal_name_full 'Crystal Growth &amp; Design'
_journal_page_first 2118
_journal_paper_doi 10.1021/cg5002489
_journal_volume 14
_journal_year 2014
_chemical_formula_moiety 'C14 H6 N1.98 O, C16 H36 N, F O'
_chemical_formula_sum 'C30 H42 F N3 O2'
_chemical_formula_weight 495.66
_chemical_name_systematic
;
 ?
;
_space_group_crystal_system triclinic
_space_group_IT_number 2
_space_group_name_Hall '-P 1'
_space_group_name_H-M_alt 'P -1'
_symmetry_space_group_name_Hall '-P 1'
_symmetry_space_group_name_H-M 'P -1'
_atom_sites_solution_hydrogens geom
_audit_creation_method SHELXL-2013
_cell_angle_alpha 92.727(3)
_cell_angle_beta 98.895(3)
_cell_angle_gamma 92.061(3)
_cell_formula_units_Z 2
_cell_length_a 8.1430(4)
_cell_length_b 9.6781(3)
_cell_length_c 18.2591(7)
_cell_measurement_temperature 100(2)
_cell_volume 1418.69(10)
_computing_structure_refinement 'SHELXL-2013 (Sheldrick, 2013)'
_diffrn_ambient_temperature 100(2)
_diffrn_measured_fraction_theta_full 0.999
_diffrn_measured_fraction_theta_max 0.900
_diffrn_radiation_type MoK\a
_diffrn_radiation_wavelength 0.71073
_diffrn_reflns_av_R_equivalents 0.1021
_diffrn_reflns_av_unetI/netI 0.1202
_diffrn_reflns_Laue_measured_fraction_full 0.999
_diffrn_reflns_Laue_measured_fraction_max 0.900
_diffrn_reflns_limit_h_max 11
_diffrn_reflns_limit_h_min -11
_diffrn_reflns_limit_k_max 13
_diffrn_reflns_limit_k_min -12
_diffrn_reflns_limit_l_max 24
_diffrn_reflns_limit_l_min -25
_diffrn_reflns_number 27614
_diffrn_reflns_point_group_measured_fraction_full 0.999
_diffrn_reflns_point_group_measured_fraction_max 0.900
_diffrn_reflns_theta_full 25.000
_diffrn_reflns_theta_max 30.383
_diffrn_reflns_theta_min 2.446
_exptl_absorpt_coefficient_mu 0.077
_exptl_absorpt_correction_T_max 1.00000
_exptl_absorpt_correction_T_min 0.69305
_exptl_absorpt_correction_type multi-scan
_exptl_absorpt_process_details
;
CrysAlisPro, Agilent Technologies,
Version 1.171.36.28 (release 01-02-2013 CrysAlis171 .NET)
(compiled Feb  1 2013,16:14:44)
Empirical absorption correction using spherical harmonics,
 implemented in SCALE3 ABSPACK scaling algorithm.
;
_exptl_crystal_density_diffrn 1.160
_exptl_crystal_F_000 536
_exptl_crystal_size_max 0.300
_exptl_crystal_size_mid 0.200
_exptl_crystal_size_min 0.200
_refine_diff_density_max 0.767
_refine_diff_density_min -0.702
_refine_diff_density_rms 0.069
_refine_ls_extinction_method none
_refine_ls_goodness_of_fit_ref 1.045
_refine_ls_hydrogen_treatment constr
_refine_ls_matrix_type full
_refine_ls_number_parameters 340
_refine_ls_number_reflns 7716
_refine_ls_number_restraints 0
_refine_ls_restrained_S_all 1.045
_refine_ls_R_factor_all 0.1872
_refine_ls_R_factor_gt 0.1033
_refine_ls_shift/su_max 0.000
_refine_ls_shift/su_mean 0.000
_refine_ls_structure_factor_coef Fsqd
_refine_ls_weighting_details
;
 w=1/[\s^2^(Fo^2^)+(0.1036P)^2^+1.0109P]
 where P=(Fo^2^+2Fc^2^)/3
;
_refine_ls_weighting_scheme calc
_refine_ls_wR_factor_gt 0.2371
_refine_ls_wR_factor_ref 0.2997
_reflns_Friedel_coverage 0.000
_reflns_number_gt 3794
_reflns_number_total 7716
_reflns_threshold_expression 'I > 2\s(I)'
_cod_data_source_file cg5002489_si_005.cif
_cod_data_source_block shelx
_cod_depositor_comments 'Adding full bibliography for 4510228--4510230.cif.'
_cod_database_code 4510230
_shelx_space_group_comment
;
The symmetry employed for this shelxl refinement is uniquely defined
by the following loop, which should always be used as a source of
symmetry information in preference to the above space-group names.
They are only intended as comments.
;
_shelx_estimated_absorpt_t_min 0.977
_shelx_estimated_absorpt_t_max 0.985
_shelxl_version_number 2013-2

loop_
_space_group_symop_operation_xyz
'x, y, z'
'-x, -y, -z'

loop_
_atom_site_label
_atom_site_type_symbol
_atom_site_fract_x
_atom_site_fract_y
_atom_site_fract_z
_atom_site_U_iso_or_equiv
_atom_site_adp_type
_atom_site_occupancy
_atom_site_site_symmetry_order
_atom_site_calc_flag
_atom_site_refinement_flags_posn
_atom_site_refinement_flags_adp
_atom_site_refinement_flags_occupancy
N3 N 0.5715(3) 0.0030(2) 0.25457(13) 0.0258(5) Uani 1 1 d . . .
C5 C 0.4651(4) 0.1196(3) 0.27721(17) 0.0294(6) Uani 1 1 d . . .
H5A H 0.3924 0.1457 0.2333 0.035 Uiso 1 1 calc R U .
H5B H 0.3950 0.0841 0.3110 0.035 Uiso 1 1 calc R U .
C13 C 0.4524(3) -0.1163(3) 0.22221(17) 0.0278(6) Uani 1 1 d . . .
H13A H 0.3780 -0.0840 0.1804 0.033 Uiso 1 1 calc R U .
H13B H 0.3850 -0.1412 0.2594 0.033 Uiso 1 1 calc R U .
C14 C 0.5314(4) -0.2464(3) 0.19623(17) 0.0296(6) Uani 1 1 d . . .
H14A H 0.6166 -0.2740 0.2353 0.036 Uiso 1 1 calc R U .
H14B H 0.5835 -0.2277 0.1532 0.036 Uiso 1 1 calc R U .
C9 C 0.6753(4) 0.0507(3) 0.19753(16) 0.0286(6) Uani 1 1 d . . .
H9A H 0.7328 -0.0279 0.1807 0.034 Uiso 1 1 calc R U .
H9B H 0.7592 0.1186 0.2217 0.034 Uiso 1 1 calc R U .
C15 C 0.3977(4) -0.3634(3) 0.17618(18) 0.0303(6) Uani 1 1 d . . .
H15A H 0.3529 -0.3866 0.2205 0.036 Uiso 1 1 calc R U .
H15B H 0.3075 -0.3314 0.1409 0.036 Uiso 1 1 calc R U .
C4 C 0.6916(3) -0.0398(3) 0.32056(16) 0.0286(6) Uani 1 1 d . . .
H4A H 0.7654 0.0392 0.3393 0.034 Uiso 1 1 calc R U .
H4B H 0.7593 -0.1115 0.3037 0.034 Uiso 1 1 calc R U .
C10 C 0.5791(4) 0.1137(3) 0.12987(16) 0.0308(7) Uani 1 1 d . . .
H10A H 0.5374 0.2018 0.1446 0.037 Uiso 1 1 calc R U .
H10B H 0.4845 0.0527 0.1092 0.037 Uiso 1 1 calc R U .
C6 C 0.5599(4) 0.2488(3) 0.31389(18) 0.0324(7) Uani 1 1 d . . .
H6A H 0.6389 0.2810 0.2831 0.039 Uiso 1 1 calc R U .
H6B H 0.6215 0.2276 0.3616 0.039 Uiso 1 1 calc R U .
C7 C 0.4385(4) 0.3620(3) 0.32476(18) 0.0331(7) Uani 1 1 d . . .
H7A H 0.3801 0.3847 0.2767 0.040 Uiso 1 1 calc R U .
H7B H 0.3566 0.3274 0.3535 0.040 Uiso 1 1 calc R U .
C3 C 0.6110(4) -0.0931(3) 0.38426(17) 0.0335(7) Uani 1 1 d . . .
H3A H 0.5582 -0.0179 0.4073 0.040 Uiso 1 1 calc R U .
H3B H 0.5260 -0.1641 0.3653 0.040 Uiso 1 1 calc R U .
C16 C 0.4653(4) -0.4928(3) 0.14290(18) 0.0355(7) Uani 1 1 d . . .
H16A H 0.4993 -0.4728 0.0963 0.053 Uiso 1 1 calc R U .
H16B H 0.3802 -0.5656 0.1351 0.053 Uiso 1 1 calc R U .
H16C H 0.5592 -0.5217 0.1763 0.053 Uiso 1 1 calc R U .
C11 C 0.6902(4) 0.1356(4) 0.07125(19) 0.0402(8) Uani 1 1 d . . .
H11A H 0.7904 0.1882 0.0938 0.048 Uiso 1 1 calc R U .
H11B H 0.7229 0.0463 0.0534 0.048 Uiso 1 1 calc R U .
C1 C 0.6695(5) -0.2041(4) 0.50793(19) 0.0461(9) Uani 1 1 d . . .
H1A H 0.5816 -0.2723 0.4911 0.069 Uiso 1 1 calc R U .
H1B H 0.6262 -0.1278 0.5334 0.069 Uiso 1 1 calc R U .
H1C H 0.7553 -0.2446 0.5412 0.069 Uiso 1 1 calc R U .
C2 C 0.7413(4) -0.1526(4) 0.44165(18) 0.0402(8) Uani 1 1 d . . .
H2A H 0.8279 -0.0819 0.4589 0.048 Uiso 1 1 calc R U .
H2B H 0.7919 -0.2288 0.4183 0.048 Uiso 1 1 calc R U .
C12 C 0.6064(5) 0.2111(3) 0.00604(19) 0.0437(8) Uani 1 1 d . . .
H12A H 0.5043 0.1620 -0.0152 0.066 Uiso 1 1 calc R U .
H12B H 0.6787 0.2163 -0.0307 0.066 Uiso 1 1 calc R U .
H12C H 0.5831 0.3029 0.0225 0.066 Uiso 1 1 calc R U .
C8 C 0.5267(4) 0.4926(3) 0.3644(2) 0.0433(8) Uani 1 1 d . . .
H8A H 0.6103 0.5254 0.3370 0.065 Uiso 1 1 calc R U .
H8B H 0.5779 0.4720 0.4134 0.065 Uiso 1 1 calc R U .
H8C H 0.4472 0.5626 0.3678 0.065 Uiso 1 1 calc R U .
O1 O -0.0598(3) 0.3952(2) 0.23789(16) 0.0532(7) Uani 1 1 d . . .
C20 C 0.0342(4) 0.6016(3) 0.3116(2) 0.0395(8) Uani 1 1 d . . .
C26 C -0.0526(4) 0.6006(3) 0.1720(2) 0.0359(7) Uani 1 1 d . . .
C25 C -0.0165(4) 0.7441(3) 0.1761(2) 0.0398(8) Uani 1 1 d . . .
C24 C 0.0421(4) 0.8176(3) 0.2449(2) 0.0359(7) Uani 1 1 d . . .
C23 C -0.0283(4) 0.5228(3) 0.2406(2) 0.0403(8) Uani 1 1 d . . .
C19 C 0.0674(4) 0.7450(3) 0.3093(2) 0.0423(8) Uani 1 1 d . . .
N2 N 0.0791(3) 0.9523(3) 0.2498(2) 0.0515(9) Uani 1 1 d . . .
C27 C -0.1064(4) 0.5390(4) 0.1016(2) 0.0510(10) Uani 1 1 d . . .
H27 H -0.1321 0.4443 0.0961 0.061 Uiso 1 1 calc R U .
C21 C 0.0660(5) 0.5452(4) 0.3816(2) 0.0534(10) Uani 1 1 d . . .
H21 H 0.0459 0.4514 0.3872 0.064 Uiso 1 1 calc R U .
C18 C 0.1284(5) 0.8304(5) 0.3706(4) 0.0708(14) Uani 1 1 d . . .
C22 C 0.1298(5) 0.6364(7) 0.4434(3) 0.0759(15) Uani 1 1 d . . .
H22 H 0.1521 0.5999 0.4899 0.091 Uiso 1 1 calc R U .
C30 C -0.0296(6) 0.8233(5) 0.1134(3) 0.0723(15) Uani 1 1 d . . .
C17 C 0.1605(5) 0.7764(7) 0.4381(4) 0.088(2) Uani 1 1 d . . .
H17 H 0.2023 0.8326 0.4800 0.106 Uiso 1 1 calc R U .
C29 C -0.0837(7) 0.7581(7) 0.0444(4) 0.098(2) Uani 1 1 d . . .
H29 H -0.0940 0.8081 0.0018 0.118 Uiso 1 1 calc R U .
C28 C -0.1221(6) 0.6173(7) 0.0397(3) 0.0851(18) Uani 1 1 d . . .
H28 H -0.1598 0.5738 -0.0067 0.102 Uiso 1 1 calc R U .
N1 N 0.1326(6) 0.9689(5) 0.3342(3) 0.0334(16) Uani 0.553(9) 1 d . . .
N4 N 0.0446(7) 0.9658(6) 0.1614(4) 0.034(2) Uani 0.427(9) 1 d . . .
F1 F 0.1263(4) 0.2003(5) 0.1544(2) 0.1370(18) Uani 0.5 1 d . . P
O1F O 0.1263(4) 0.2003(5) 0.1544(2) 0.1370(18) Uani 0.5 1 d . . P
O1S O 0.9991(5) 0.8021(4) 0.6510(3) 0.175(3) Uani 0.5 1 d . . P
F1S F 0.9991(5) 0.8021(4) 0.6510(3) 0.175(3) Uani 0.5 1 d . . P

loop_
_atom_site_aniso_label
_atom_site_aniso_U_11
_atom_site_aniso_U_22
_atom_site_aniso_U_33
_atom_site_aniso_U_23
_atom_site_aniso_U_13
_atom_site_aniso_U_12
N3 0.0240(12) 0.0265(12) 0.0271(13) 0.0034(9) 0.0038(10) 0.0032(9)
C5 0.0292(15) 0.0275(15) 0.0322(16) 0.0024(12) 0.0056(13) 0.0061(11)
C13 0.0230(14) 0.0288(15) 0.0313(16) 0.0040(12) 0.0026(12) 0.0010(11)
C14 0.0268(14) 0.0316(16) 0.0304(16) -0.0014(12) 0.0047(12) 0.0036(11)
C9 0.0272(14) 0.0287(15) 0.0312(16) 0.0035(12) 0.0078(12) 0.0005(11)
C15 0.0269(14) 0.0304(15) 0.0342(16) 0.0034(12) 0.0053(13) 0.0031(11)
C4 0.0248(14) 0.0307(15) 0.0306(16) 0.0034(12) 0.0031(12) 0.0062(11)
C10 0.0297(15) 0.0341(16) 0.0291(16) 0.0007(12) 0.0061(13) 0.0041(12)
C6 0.0322(16) 0.0277(15) 0.0367(17) 0.0001(12) 0.0039(14) 0.0018(12)
C7 0.0367(17) 0.0281(16) 0.0356(17) 0.0015(12) 0.0081(14) 0.0038(12)
C3 0.0329(16) 0.0363(17) 0.0319(17) 0.0047(13) 0.0052(13) 0.0076(12)
C16 0.0361(17) 0.0334(17) 0.0370(18) -0.0029(13) 0.0070(14) 0.0017(13)
C11 0.0402(18) 0.0443(19) 0.0381(19) 0.0109(15) 0.0088(15) 0.0054(14)
C1 0.049(2) 0.056(2) 0.0359(19) 0.0116(16) 0.0090(17) 0.0126(16)
C2 0.0379(18) 0.050(2) 0.0344(18) 0.0079(15) 0.0079(15) 0.0114(15)
C12 0.053(2) 0.043(2) 0.0358(19) 0.0056(15) 0.0088(16) 0.0012(15)
C8 0.051(2) 0.0304(17) 0.047(2) -0.0047(14) 0.0027(17) 0.0047(14)
O1 0.0514(15) 0.0297(13) 0.080(2) 0.0043(12) 0.0131(14) 0.0031(11)
C20 0.0296(16) 0.0384(18) 0.052(2) 0.0037(15) 0.0103(15) 0.0079(13)
C26 0.0239(14) 0.0330(17) 0.051(2) -0.0015(14) 0.0078(14) 0.0072(12)
C25 0.0265(16) 0.0350(18) 0.060(2) -0.0042(16) 0.0147(16) 0.0055(12)
C24 0.0242(15) 0.0331(17) 0.052(2) 0.0000(14) 0.0128(15) 0.0054(12)
C23 0.0299(16) 0.0286(17) 0.065(2) 0.0017(15) 0.0146(16) 0.0066(12)
C19 0.0248(16) 0.0395(19) 0.065(3) 0.0073(17) 0.0133(16) 0.0064(13)
N2 0.0264(14) 0.0314(15) 0.096(3) 0.0020(15) 0.0091(16) 0.0039(11)
C27 0.040(2) 0.055(2) 0.058(3) -0.0149(19) 0.0098(18) 0.0096(16)
C21 0.042(2) 0.055(2) 0.066(3) 0.018(2) 0.009(2) 0.0219(17)
C18 0.031(2) 0.073(3) 0.106(4) -0.030(3) 0.018(3) -0.0006(19)
C22 0.046(2) 0.137(5) 0.045(3) 0.002(3) 0.002(2) 0.039(3)
C30 0.057(3) 0.059(3) 0.120(5) 0.035(3) 0.059(3) 0.030(2)
C17 0.038(2) 0.106(4) 0.112(5) -0.061(4) 0.001(3) 0.012(3)
C29 0.087(4) 0.134(5) 0.101(5) 0.065(4) 0.066(4) 0.083(4)
C28 0.060(3) 0.152(5) 0.050(3) 0.013(3) 0.012(2) 0.066(3)
N1 0.029(3) 0.029(3) 0.040(3) -0.002(2) 0.001(2) 0.0040(18)
N4 0.028(3) 0.030(4) 0.047(4) 0.008(3) 0.013(3) 0.004(2)
F1 0.083(2) 0.185(4) 0.117(3) -0.085(3) -0.052(2) 0.071(2)
O1F 0.083(2) 0.185(4) 0.117(3) -0.085(3) -0.052(2) 0.071(2)
O1S 0.115(3) 0.108(3) 0.263(6) 0.088(3) -0.100(4) -0.056(2)
F1S 0.115(3) 0.108(3) 0.263(6) 0.088(3) -0.100(4) -0.056(2)

loop_
_atom_type_symbol
_atom_type_description
_atom_type_scat_dispersion_real
_atom_type_scat_dispersion_imag
_atom_type_scat_source
C C 0.0033 0.0016 'International Tables Vol C Tables 4.2.6.8 and 6.1.1.4'
H H 0.0000 0.0000 'International Tables Vol C Tables 4.2.6.8 and 6.1.1.4'
N N 0.0061 0.0033 'International Tables Vol C Tables 4.2.6.8 and 6.1.1.4'
O O 0.0106 0.0060 'International Tables Vol C Tables 4.2.6.8 and 6.1.1.4'
F F 0.0171 0.0103 'International Tables Vol C Tables 4.2.6.8 and 6.1.1.4'

loop_
_geom_angle_atom_site_label_1
_geom_angle_atom_site_label_2
_geom_angle_atom_site_label_3
_geom_angle
C4 N3 C9 107.0(2)
C4 N3 C13 111.2(2)
C9 N3 C13 110.6(2)
C4 N3 C5 111.0(2)
C9 N3 C5 110.4(2)
C13 N3 C5 106.7(2)
C6 C5 N3 115.7(2)
N3 C13 C14 116.2(2)
C13 C14 C15 109.7(2)
N3 C9 C10 115.5(2)
C16 C15 C14 112.4(2)
N3 C4 C3 115.2(2)
C9 C10 C11 110.6(2)
C5 C6 C7 109.8(2)
C8 C7 C6 112.0(3)
C2 C3 C4 110.2(2)
C12 C11 C10 112.9(3)
C3 C2 C1 112.8(3)
C21 C20 C19 116.6(3)
C21 C20 C23 125.5(3)
C19 C20 C23 117.8(3)
C27 C26 C25 116.5(3)
C27 C26 C23 123.6(3)
C25 C26 C23 119.8(3)
C30 C25 C26 123.0(4)
C30 C25 C24 115.5(4)
C26 C25 C24 121.5(3)
N2 C24 C19 118.6(3)
N2 C24 C25 122.4(3)
C19 C24 C25 119.0(3)
O1 C23 C26 120.6(3)
O1 C23 C20 121.8(3)
C26 C23 C20 117.7(3)
C18 C19 C24 111.7(4)
C18 C19 C20 124.1(4)
C24 C19 C20 124.2(3)
C24 N2 N1 98.0(3)
C24 N2 N4 93.6(3)
N1 N2 N4 167.8(3)
C28 C27 C26 120.6(4)
C20 C21 C22 117.6(4)
C17 C18 C19 119.6(5)
C17 C18 N1 140.6(5)
C19 C18 N1 99.8(5)
C17 C22 C21 123.4(5)
C29 C30 C25 118.7(4)
C29 C30 N4 147.6(5)
C25 C30 N4 93.6(4)
C18 C17 C22 118.7(5)
C28 C29 C30 119.0(5)
C29 C28 C27 122.2(5)
C18 N1 N2 111.8(4)
N2 N4 C30 114.7(4)

loop_
_geom_bond_atom_site_label_1
_geom_bond_atom_site_label_2
_geom_bond_distance
N3 C4 1.514(4)
N3 C9 1.517(3)
N3 C13 1.517(3)
N3 C5 1.528(3)
C5 C6 1.516(4)
C13 C14 1.523(4)
C14 C15 1.533(4)
C9 C10 1.523(4)
C15 C16 1.524(4)
C4 C3 1.523(4)
C10 C11 1.522(4)
C6 C7 1.528(4)
C7 C8 1.525(4)
C3 C2 1.521(4)
C11 C12 1.511(5)
C1 C2 1.520(4)
O1 C23 1.249(4)
C20 C21 1.405(5)
C20 C19 1.408(5)
C20 C23 1.481(5)
C26 C27 1.392(5)
C26 C25 1.405(4)
C26 C23 1.483(5)
C25 C30 1.400(6)
C25 C24 1.420(5)
C24 N2 1.323(4)
C24 C19 1.390(5)
C19 C18 1.376(6)
N2 N1 1.536(6)
N2 N4 1.607(7)
C27 C28 1.383(6)
C21 C22 1.419(6)
C18 C17 1.354(8)
C18 N1 1.525(7)
C22 C17 1.379(7)
C30 C29 1.384(8)
C30 N4 1.642(8)
C29 C28 1.382(8)

loop_
_geom_torsion_atom_site_label_1
_geom_torsion_atom_site_label_2
_geom_torsion_atom_site_label_3
_geom_torsion_atom_site_label_4
_geom_torsion
C4 N3 C5 C6 56.5(3)
C9 N3 C5 C6 -61.9(3)
C13 N3 C5 C6 177.9(2)
C4 N3 C13 C14 -58.2(3)
C9 N3 C13 C14 60.5(3)
C5 N3 C13 C14 -179.4(2)
N3 C13 C14 C15 171.5(2)
C4 N3 C9 C10 -173.4(2)
C13 N3 C9 C10 65.3(3)
C5 N3 C9 C10 -52.6(3)
C13 C14 C15 C16 174.7(3)
C9 N3 C4 C3 -179.3(2)
C13 N3 C4 C3 -58.4(3)
C5 N3 C4 C3 60.2(3)
N3 C9 C10 C11 -170.7(2)
N3 C5 C6 C7 173.2(2)
C5 C6 C7 C8 177.7(3)
N3 C4 C3 C2 171.5(2)
C9 C10 C11 C12 -174.2(3)
C4 C3 C2 C1 178.4(3)
C27 C26 C25 C30 -1.3(5)
C23 C26 C25 C30 177.2(3)
C27 C26 C25 C24 -178.9(3)
C23 C26 C25 C24 -0.4(4)
C30 C25 C24 N2 1.2(4)
C26 C25 C24 N2 179.0(3)
C30 C25 C24 C19 -176.5(3)
C26 C25 C24 C19 1.3(4)
C27 C26 C23 O1 -1.6(5)
C25 C26 C23 O1 180.0(3)
C27 C26 C23 C20 178.3(3)
C25 C26 C23 C20 -0.1(4)
C21 C20 C23 O1 0.6(5)
C19 C20 C23 O1 179.6(3)
C21 C20 C23 C26 -179.4(3)
C19 C20 C23 C26 -0.3(4)
N2 C24 C19 C18 0.6(4)
C25 C24 C19 C18 178.4(3)
N2 C24 C19 C20 -179.6(3)
C25 C24 C19 C20 -1.8(5)
C21 C20 C19 C18 0.2(5)
C23 C20 C19 C18 -178.9(3)
C21 C20 C19 C24 -179.6(3)
C23 C20 C19 C24 1.3(5)
C19 C24 N2 N1 -2.3(4)
C25 C24 N2 N1 -180.0(3)
C19 C24 N2 N4 173.8(3)
C25 C24 N2 N4 -3.9(4)
C25 C26 C27 C28 0.2(5)
C23 C26 C27 C28 -178.2(3)
C19 C20 C21 C22 -0.6(5)
C23 C20 C21 C22 178.4(3)
C24 C19 C18 C17 -179.9(4)
C20 C19 C18 C17 0.3(6)
C24 C19 C18 N1 1.5(4)
C20 C19 C18 N1 -178.3(3)
C20 C21 C22 C17 0.5(6)
C26 C25 C30 C29 1.3(5)
C24 C25 C30 C29 179.1(3)
C26 C25 C30 N4 -175.5(3)
C24 C25 C30 N4 2.3(4)
C19 C18 C17 C22 -0.4(6)
N1 C18 C17 C22 177.5(5)
C21 C22 C17 C18 0.0(7)
C25 C30 C29 C28 -0.2(6)
N4 C30 C29 C28 173.8(6)
C30 C29 C28 C27 -0.8(7)
C26 C27 C28 C29 0.9(6)
C17 C18 N1 N2 179.0(5)
C19 C18 N1 N2 -2.9(4)
C24 N2 N1 C18 3.1(4)
N4 N2 N1 C18 -158.2(15)
C24 N2 N4 C30 5.1(4)
N1 N2 N4 C30 166.6(14)
C29 C30 N4 N2 -179.4(6)
C25 C30 N4 N2 -4.6(4)
